data_7115299
loop_
_publ_author_name
'D. S. Andrianov'
'V. B. Rybakov'
'A. V. Cheprakov'

_publ_section_title
;
 Between porphyrins and phthalocyanines:
 10,20-diaryl-5,15-tetrabenzodiazaporphyrins
;
_journal_name_full Chem.Commun.
_journal_page_first 7953
_journal_paper_doi 10.1039/C4CC02405B
_journal_volume 50
_journal_year 2014
_chemical_formula_moiety 'C62 H60 N6'
_chemical_formula_sum 'C62 H60 N6'
_chemical_formula_weight 889.16
_chemical_melting_point_gt 623
_chemical_melting_point_lt 625
_chemical_name_systematic
; 
 5,15-Diazatetrabenzo-10,20-bis(3,5-tert-butylphenyl)-porhyrin 
;
_space_group_IT_number 2
_symmetry_cell_setting triclinic
_symmetry_space_group_name_Hall '-P 1'
_symmetry_space_group_name_H-M 'P -1'
_atom_sites_solution_hydrogens geom
_atom_sites_solution_primary direct
_atom_sites_solution_secondary difmap
_audit_creation_method SHELXL97
_cell_angle_alpha 84.777(12)
_cell_angle_beta 83.980(13)
_cell_angle_gamma 72.609(12)
_cell_formula_units_Z 1
_cell_length_a 9.1332(15)
_cell_length_b 11.8576(18)
_cell_length_c 13.566(2)
_cell_measurement_reflns_used 8367
_cell_measurement_temperature 295(2)
_cell_measurement_theta_max 70.10
_cell_measurement_theta_min 3.92
_cell_volume 1391.5(4)
_computing_cell_refinement '<i>X--AREA</i>  (STOE & CIE, 2012)'
_computing_data_collection '<i>X--AREA</i>  (STOE & CIE, 2012)'
_computing_data_reduction '<i>X--RED</i>   (STOE & CIE, 2012)'
_computing_molecular_graphics '<i>Ortep--3</i> (Farrugia,   1997)'
_computing_publication_material '<i>WinGX</i>    (Farrugia,   1999)'
_computing_structure_refinement '<i>SHELXL97</i> (Sheldrick,  2008)'
_computing_structure_solution '<i>SHELXS97</i> (Sheldrick,  2008)'
_diffrn_ambient_temperature 295(2)
_diffrn_measured_fraction_theta_full 0.907
_diffrn_measured_fraction_theta_max 0.907
_diffrn_measurement_details '3493 frames, detector distance = 60 mm'
_diffrn_measurement_device_type 'Stoe STADI VARI'
_diffrn_measurement_method 'rotation method'
_diffrn_radiation_collimation 'focusing mirrors'
_diffrn_radiation_type 'Cu K\a'
_diffrn_radiation_wavelength 1.54186
_diffrn_reflns_av_R_equivalents 0.0
_diffrn_reflns_av_sigmaI/netI 0.0981
_diffrn_reflns_limit_h_max 11
_diffrn_reflns_limit_h_min -10
_diffrn_reflns_limit_k_max 14
_diffrn_reflns_limit_k_min -14
_diffrn_reflns_limit_l_max 16
_diffrn_reflns_limit_l_min 0
_diffrn_reflns_number 4785
_diffrn_reflns_theta_full 70.09
_diffrn_reflns_theta_max 70.09
_diffrn_reflns_theta_min 3.91
_exptl_absorpt_coefficient_mu 0.478
_exptl_absorpt_correction_T_max 1.0000
_exptl_absorpt_correction_T_min 0.2901
_exptl_absorpt_correction_type refdelf
_exptl_absorpt_process_details
;
 Walker, N. & Stuart, D (1983) Acta. Cryst. A39, 158-166
;
_exptl_crystal_colour 'Dark Red'
_exptl_crystal_density_diffrn 1.061
_exptl_crystal_density_method 'not measured'
_exptl_crystal_description Prism
_exptl_crystal_F_000 474
_exptl_crystal_preparation Et~2~O/CH~2~Cl~2~
_exptl_crystal_size_max 0.10
_exptl_crystal_size_mid 0.10
_exptl_crystal_size_min 0.10
_refine_diff_density_max 0.566
_refine_diff_density_min -0.181
_refine_diff_density_rms 0.051
_refine_ls_extinction_method none
_refine_ls_goodness_of_fit_ref 0.864
_refine_ls_hydrogen_treatment mixed
_refine_ls_matrix_type full
_refine_ls_number_parameters 299
_refine_ls_number_reflns 4785
_refine_ls_number_restraints 0
_refine_ls_restrained_S_all 0.864
_refine_ls_R_factor_all 0.0876
_refine_ls_R_factor_gt 0.0537
_refine_ls_shift/su_max 0.001
_refine_ls_shift/su_mean 0.000
_refine_ls_structure_factor_coef Fsqd
_refine_ls_weighting_details 'calc w=1/[\s^2^(Fo^2^)+(0.0653P)^2^] where P=(Fo^2^+2Fc^2^)/3'
_refine_ls_weighting_scheme calc
_refine_ls_wR_factor_gt 0.1146
_refine_ls_wR_factor_ref 0.1269
_reflns_number_gt 2788
_reflns_number_total 4785
_reflns_threshold_expression >2\s(I)
_cod_data_source_file c4cc02405b2.cif
_cod_data_source_block andr4
_cod_database_code 7115299
_exptl_absorpt_factor_mur 0.024

loop_
_symmetry_equiv_pos_as_xyz
'x, y, z'
'-x, -y, -z'

loop_
_atom_site_label
_atom_site_type_symbol
_atom_site_fract_x
_atom_site_fract_y
_atom_site_fract_z
_atom_site_U_iso_or_equiv
_atom_site_adp_type
_atom_site_occupancy
_atom_site_symmetry_multiplicity
_atom_site_calc_flag
_atom_site_refinement_flags
N1 N 0.6328(2) 0.44828(14) 1.11611(12) 0.0387(4) Uani 1 1 d .
H1 H 0.569(3) 0.479(2) 1.0692(18) 0.071(8) Uiso 1 1 d .
C2 C 0.7208(2) 0.33326(18) 1.12752(14) 0.0399(5) Uani 1 1 d .
C3 C 0.8188(2) 0.32021(17) 1.20819(14) 0.0389(5) Uani 1 1 d .
C4 C 0.9280(2) 0.22102(19) 1.24510(15) 0.0441(5) Uani 1 1 d .
H4 H 0.9497 0.1482 1.2176 0.053 Uiso 1 1 calc R
C5 C 1.0028(3) 0.23458(19) 1.32372(16) 0.0494(6) Uani 1 1 d .
H5 H 1.0772 0.1700 1.3500 0.059 Uiso 1 1 calc R
C6 C 0.9689(3) 0.3438(2) 1.36471(16) 0.0534(6) Uani 1 1 d .
H6 H 1.0208 0.3499 1.4185 0.064 Uiso 1 1 calc R
C7 C 0.8610(2) 0.44347(19) 1.32841(14) 0.0449(5) Uani 1 1 d .
H7 H 0.8409 0.5159 1.3563 0.054 Uiso 1 1 calc R
C8 C 0.7822(2) 0.43147(17) 1.24720(13) 0.0373(5) Uani 1 1 d .
C9 C 0.6679(2) 0.51221(16) 1.18588(13) 0.0345(4) Uani 1 1 d .
C10 C 0.3978(2) 0.36586(17) 0.80825(13) 0.0361(5) Uani 1 1 d .
C11 C 0.4983(2) 0.29262(17) 0.87190(13) 0.0373(5) Uani 1 1 d .
N12 N 0.5521(2) 0.33368(14) 0.95038(11) 0.0406(4) Uani 1 1 d .
C13 C 0.6463(3) 0.24187(17) 1.00090(14) 0.0415(5) Uani 1 1 d .
C14 C 0.6571(2) 0.13369(17) 0.95529(14) 0.0407(5) Uani 1 1 d .
C15 C 0.7371(3) 0.01683(18) 0.98167(16) 0.0580(7) Uani 1 1 d .
H15 H 0.7950 -0.0018 1.0365 0.070 Uiso 1 1 calc R
C16 C 0.7278(3) -0.0701(2) 0.92403(18) 0.0680(8) Uani 1 1 d .
H16 H 0.7825 -0.1487 0.9384 0.082 Uiso 1 1 calc R
C17 C 0.6365(3) -0.0404(2) 0.84424(18) 0.0650(7) Uani 1 1 d .
H17 H 0.6288 -0.1008 0.8076 0.078 Uiso 1 1 calc R
C18 C 0.5576(3) 0.07375(18) 0.81743(16) 0.0521(6) Uani 1 1 d .
H18 H 0.4999 0.0911 0.7625 0.063 Uiso 1 1 calc R
C19 C 0.5656(2) 0.16393(17) 0.87443(14) 0.0400(5) Uani 1 1 d .
N20 N 0.72628(9) 0.24083(6) 1.07775(5) 0.0436(4) Uani 1 1 d .
C21 C 0.34691(9) 0.31192(6) 0.72667(5) 0.0363(5) Uani 1 1 d R
C22 C 0.42824(9) 0.30274(6) 0.63377(5) 0.0389(5) Uani 1 1 d R
H22 H 0.5141 0.3303 0.6218 0.047 Uiso 1 1 calc R
C23 C 0.38124(9) 0.25236(6) 0.55876(5) 0.0379(5) Uani 1 1 d R
C24 C 0.25292(9) 0.21117(6) 0.57665(5) 0.0388(5) Uani 1 1 d R
H24 H 0.2215 0.1775 0.5265 0.047 Uiso 1 1 calc R
C25 C 0.17159(9) 0.22035(6) 0.66955(5) 0.0371(5) Uani 1 1 d R
C26 C 0.21859(9) 0.27073(6) 0.74456(5) 0.0385(5) Uani 1 1 d R
H26 H 0.1642 0.2769 0.8067 0.046 Uiso 1 1 calc R
C27 C 0.0218(3) 0.18235(19) 0.68834(15) 0.0457(5) Uani 1 1 d .
C28 C 0.0106(3) 0.0991(2) 0.61048(18) 0.0674(7) Uani 1 1 d .
H28A H -0.0901 0.0883 0.6179 0.101 Uiso 1 1 calc R
H28B H 0.0866 0.0238 0.6200 0.101 Uiso 1 1 calc R
H28C H 0.0285 0.1332 0.5451 0.101 Uiso 1 1 calc R
C29 C -0.1159(3) 0.2929(2) 0.6808(3) 0.0822(9) Uani 1 1 d .
H29A H -0.1037 0.3519 0.7207 0.123 Uiso 1 1 calc R
H29B H -0.2086 0.2731 0.7042 0.123 Uiso 1 1 calc R
H29C H -0.1220 0.3233 0.6129 0.123 Uiso 1 1 calc R
C30 C 0.0176(4) 0.1173(3) 0.78983(18) 0.0780(9) Uani 1 1 d .
H30A H 0.1169 0.0622 0.7994 0.117 Uiso 1 1 calc R
H30B H -0.0580 0.0753 0.7939 0.117 Uiso 1 1 calc R
H30C H -0.0087 0.1734 0.8403 0.117 Uiso 1 1 calc R
C31 C 0.4715(3) 0.2488(2) 0.45470(15) 0.0523(6) Uani 1 1 d .
C32 C 0.4335(4) 0.1705(4) 0.3877(2) 0.1295(17) Uani 1 1 d .
H32A H 0.4812 0.0892 0.4080 0.194 Uiso 1 1 calc R
H32B H 0.4710 0.1867 0.3207 0.194 Uiso 1 1 calc R
H32C H 0.3239 0.1853 0.3911 0.194 Uiso 1 1 calc R
C33 C 0.4302(5) 0.3760(3) 0.4071(2) 0.1264(15) Uani 1 1 d .
H33A H 0.3203 0.4081 0.4086 0.190 Uiso 1 1 calc R
H33B H 0.4737 0.3752 0.3395 0.190 Uiso 1 1 calc R
H33C H 0.4709 0.4239 0.4435 0.190 Uiso 1 1 calc R
C34 C 0.6420(3) 0.2127(4) 0.4644(2) 0.1262(16) Uani 1 1 d .
H34A H 0.6961 0.1970 0.4003 0.189 Uiso 1 1 calc R
H34B H 0.6701 0.1426 0.5081 0.189 Uiso 1 1 calc R
H34C H 0.6686 0.2755 0.4912 0.189 Uiso 1 1 calc R

loop_
_atom_site_aniso_label
_atom_site_aniso_U_11
_atom_site_aniso_U_22
_atom_site_aniso_U_33
_atom_site_aniso_U_23
_atom_site_aniso_U_13
_atom_site_aniso_U_12
N1 0.0474(11) 0.0452(9) 0.0285(8) -0.0123(7) -0.0123(8) -0.0151(8)
C2 0.0469(13) 0.0496(12) 0.0283(9) -0.0099(8) -0.0048(9) -0.0190(10)
C3 0.0443(12) 0.0476(11) 0.0292(9) -0.0057(8) -0.0063(9) -0.0181(10)
C4 0.0481(13) 0.0516(12) 0.0363(10) -0.0050(9) -0.0083(10) -0.0176(10)
C5 0.0488(13) 0.0529(13) 0.0487(12) 0.0006(10) -0.0202(11) -0.0139(10)
C6 0.0599(15) 0.0713(15) 0.0388(11) 0.0052(10) -0.0256(12) -0.0291(12)
C7 0.0446(13) 0.0633(13) 0.0344(10) -0.0087(9) -0.0140(10) -0.0220(10)
C8 0.0443(12) 0.0479(11) 0.0251(9) -0.0069(8) -0.0070(9) -0.0188(9)
C9 0.0391(11) 0.0453(11) 0.0240(9) -0.0113(8) -0.0060(8) -0.0158(9)
C10 0.0451(12) 0.0490(11) 0.0228(9) -0.0107(8) -0.0070(9) -0.0227(9)
C11 0.0498(13) 0.0474(11) 0.0246(9) -0.0175(8) -0.0061(9) -0.0239(9)
N12 0.0538(11) 0.0490(10) 0.0266(8) -0.0101(7) -0.0135(8) -0.0212(8)
C13 0.0513(13) 0.0463(11) 0.0326(10) -0.0102(9) -0.0119(10) -0.0178(10)
C14 0.0503(13) 0.0412(11) 0.0321(10) -0.0178(8) -0.0048(10) -0.0106(10)
C15 0.090(2) 0.0442(12) 0.0406(12) -0.0108(10) -0.0217(13) -0.0128(12)
C16 0.098(2) 0.0456(13) 0.0549(14) -0.0118(11) -0.0167(15) -0.0072(13)
C17 0.092(2) 0.0480(13) 0.0607(15) -0.0230(11) -0.0174(15) -0.0192(13)
C18 0.0726(17) 0.0481(12) 0.0413(11) -0.0184(9) -0.0166(12) -0.0178(11)
C19 0.0465(13) 0.0426(11) 0.0327(10) -0.0128(8) -0.0053(10) -0.0121(9)
N20 0.0540(12) 0.0471(10) 0.0318(9) -0.0103(7) -0.0142(9) -0.0122(8)
C21 0.0436(12) 0.0449(11) 0.0241(9) -0.0121(8) -0.0087(9) -0.0138(9)
C22 0.0408(12) 0.0518(11) 0.0315(10) -0.0141(8) -0.0086(9) -0.0196(9)
C23 0.0446(12) 0.0448(11) 0.0286(9) -0.0118(8) -0.0068(9) -0.0154(9)
C24 0.0446(12) 0.0451(11) 0.0308(10) -0.0122(8) -0.0116(9) -0.0137(9)
C25 0.0477(12) 0.0384(10) 0.0306(9) -0.0075(8) -0.0121(9) -0.0163(9)
C26 0.0478(12) 0.0442(11) 0.0276(9) -0.0093(8) -0.0100(9) -0.0151(9)
C27 0.0518(14) 0.0549(12) 0.0405(11) -0.0066(10) -0.0117(11) -0.0270(11)
C28 0.0817(19) 0.0858(18) 0.0602(15) -0.0171(13) -0.0106(14) -0.0579(16)
C29 0.0488(16) 0.0815(19) 0.123(3) -0.0317(18) -0.0132(18) -0.0204(14)
C30 0.092(2) 0.120(2) 0.0490(14) 0.0099(15) -0.0123(15) -0.074(2)
C31 0.0481(14) 0.0911(17) 0.0267(10) -0.0181(11) 0.0010(10) -0.0310(12)
C32 0.138(3) 0.245(5) 0.0594(18) -0.093(2) 0.048(2) -0.132(3)
C33 0.168(4) 0.132(3) 0.0638(19) 0.018(2) 0.036(2) -0.042(3)
C34 0.0464(18) 0.278(5) 0.0537(17) -0.054(3) 0.0135(16) -0.041(2)

loop_
_atom_type_symbol
_atom_type_description
_atom_type_scat_dispersion_real
_atom_type_scat_dispersion_imag
_atom_type_scat_source
C C 0.0181 0.0091 'International Tables Vol C Tables 4.2.6.8 and 6.1.1.4'
H H 0.0000 0.0000 'International Tables Vol C Tables 4.2.6.8 and 6.1.1.4'
N N 0.0311 0.0180 'International Tables Vol C Tables 4.2.6.8 and 6.1.1.4'

loop_
_geom_angle_atom_site_label_1
_geom_angle_atom_site_label_2
_geom_angle_atom_site_label_3
_geom_angle
_geom_angle_site_symmetry_1
_geom_angle_site_symmetry_3
C2 N1 C9 108.54(16) . .
C2 N1 H1 126.7(16) . .
C9 N1 H1 124.6(16) . .
N20 C2 N1 129.89(16) . .
N20 C2 C3 120.48(17) . .
N1 C2 C3 109.62(16) . .
C4 C3 C8 123.35(17) . .
C4 C3 C2 130.10(18) . .
C8 C3 C2 106.55(17) . .
C5 C4 C3 117.39(19) . .
C5 C4 H4 121.3 . .
C3 C4 H4 121.3 . .
C4 C5 C6 120.8(2) . .
C4 C5 H5 119.6 . .
C6 C5 H5 119.6 . .
C7 C6 C5 122.41(18) . .
C7 C6 H6 118.8 . .
C5 C6 H6 118.8 . .
C6 C7 C8 117.70(19) . .
C6 C7 H7 121.1 . .
C8 C7 H7 121.1 . .
C3 C8 C7 118.30(18) . .
C3 C8 C9 106.51(15) . .
C7 C8 C9 135.12(18) . .
N1 C9 C10 123.11(16) . 2_667
N1 C9 C8 108.68(16) . .
C10 C9 C8 128.21(15) 2_667 .
C11 C10 C9 125.81(15) . 2_667
C11 C10 C21 118.64(15) . .
C9 C10 C21 115.50(14) 2_667 .
C10 C11 N12 123.17(17) . .
C10 C11 C19 129.36(15) . .
N12 C11 C19 107.46(16) . .
C13 N12 C11 109.92(16) . .
N20 C13 N12 130.11(16) . .
N20 C13 C14 121.12(17) . .
N12 C13 C14 108.73(15) . .
C15 C14 C19 122.16(17) . .
C15 C14 C13 130.12(18) . .
C19 C14 C13 107.71(17) . .
C16 C15 C14 117.9(2) . .
C16 C15 H15 121.0 . .
C14 C15 H15 121.0 . .
C15 C16 C17 120.0(2) . .
C15 C16 H16 120.0 . .
C17 C16 H16 120.0 . .
C18 C17 C16 122.7(2) . .
C18 C17 H17 118.7 . .
C16 C17 H17 118.7 . .
C17 C18 C19 118.51(19) . .
C17 C18 H18 120.7 . .
C19 C18 H18 120.7 . .
C18 C19 C14 118.69(18) . .
C18 C19 C11 135.14(18) . .
C14 C19 C11 106.17(15) . .
C2 N20 C13 126.25(13) . .
C26 C21 C22 120.0 . .
C26 C21 C10 119.82(8) . .
C22 C21 C10 120.18(8) . .
C23 C22 C21 120.0 . .
C23 C22 H22 120.0 . .
C21 C22 H22 120.0 . .
C24 C23 C22 120.0 . .
C24 C23 C31 121.72(8) . .
C22 C23 C31 118.23(8) . .
C23 C24 C25 120.0 . .
C23 C24 H24 120.0 . .
C25 C24 H24 120.0 . .
C26 C25 C24 120.0 . .
C26 C25 C27 119.44(8) . .
C24 C25 C27 120.44(8) . .
C21 C26 C25 120.0 . .
C21 C26 H26 120.0 . .
C25 C26 H26 120.0 . .
C30 C27 C29 111.2(3) . .
C30 C27 C28 107.79(19) . .
C29 C27 C28 107.42(19) . .
C30 C27 C25 109.77(16) . .
C29 C27 C25 108.51(17) . .
C28 C27 C25 112.13(17) . .
C27 C28 H28A 109.5 . .
C27 C28 H28B 109.5 . .
H28A C28 H28B 109.5 . .
C27 C28 H28C 109.5 . .
H28A C28 H28C 109.5 . .
H28B C28 H28C 109.5 . .
C27 C29 H29A 109.5 . .
C27 C29 H29B 109.5 . .
H29A C29 H29B 109.5 . .
C27 C29 H29C 109.5 . .
H29A C29 H29C 109.5 . .
H29B C29 H29C 109.5 . .
C27 C30 H30A 109.5 . .
C27 C30 H30B 109.5 . .
H30A C30 H30B 109.5 . .
C27 C30 H30C 109.5 . .
H30A C30 H30C 109.5 . .
H30B C30 H30C 109.5 . .
C32 C31 C34 110.4(3) . .
C32 C31 C33 108.9(3) . .
C34 C31 C33 105.9(3) . .
C32 C31 C23 113.09(19) . .
C34 C31 C23 110.66(18) . .
C33 C31 C23 107.6(2) . .
C31 C32 H32A 109.5 . .
C31 C32 H32B 109.5 . .
H32A C32 H32B 109.5 . .
C31 C32 H32C 109.5 . .
H32A C32 H32C 109.5 . .
H32B C32 H32C 109.5 . .
C31 C33 H33A 109.5 . .
C31 C33 H33B 109.5 . .
H33A C33 H33B 109.5 . .
C31 C33 H33C 109.5 . .
H33A C33 H33C 109.5 . .
H33B C33 H33C 109.5 . .
C31 C34 H34A 109.5 . .
C31 C34 H34B 109.5 . .
H34A C34 H34B 109.5 . .
C31 C34 H34C 109.5 . .
H34A C34 H34C 109.5 . .
H34B C34 H34C 109.5 . .

loop_
_geom_bond_atom_site_label_1
_geom_bond_atom_site_label_2
_geom_bond_distance
_geom_bond_site_symmetry_2
N1 C2 1.365(3) .
N1 C9 1.383(2) .
N1 H1 0.88(2) .
C2 N20 1.3245(19) .
C2 C3 1.454(2) .
C3 C4 1.388(3) .
C3 C8 1.400(3) .
C4 C5 1.371(3) .
C4 H4 0.9300 .
C5 C6 1.392(3) .
C5 H5 0.9300 .
C6 C7 1.382(3) .
C6 H6 0.9300 .
C7 C8 1.417(2) .
C7 H7 0.9300 .
C8 C9 1.462(3) .
C9 C10 1.396(3) 2_667
C10 C11 1.376(3) .
C10 C9 1.396(3) 2_667
C10 C21 1.5049(17) .
C11 N12 1.400(2) .
C11 C19 1.463(3) .
N12 C13 1.350(2) .
C13 N20 1.3312(19) .
C13 C14 1.447(2) .
C14 C15 1.393(3) .
C14 C19 1.404(3) .
C15 C16 1.377(3) .
C15 H15 0.9300 .
C16 C17 1.391(3) .
C16 H16 0.9300 .
C17 C18 1.366(3) .
C17 H17 0.9300 .
C18 C19 1.399(3) .
C18 H18 0.9300 .
C21 C26 1.3900 .
C21 C22 1.3900 .
C22 C23 1.3900 .
C22 H22 0.9300 .
C23 C24 1.3900 .
C23 C31 1.556(2) .
C24 C25 1.3900 .
C24 H24 0.9300 .
C25 C26 1.3900 .
C25 C27 1.554(2) .
C26 H26 0.9300 .
C27 C30 1.518(3) .
C27 C29 1.526(3) .
C27 C28 1.541(3) .
C28 H28A 0.9600 .
C28 H28B 0.9600 .
C28 H28C 0.9600 .
C29 H29A 0.9600 .
C29 H29B 0.9600 .
C29 H29C 0.9600 .
C30 H30A 0.9600 .
C30 H30B 0.9600 .
C30 H30C 0.9600 .
C31 C32 1.490(3) .
C31 C34 1.504(3) .
C31 C33 1.538(4) .
C32 H32A 0.9600 .
C32 H32B 0.9600 .
C32 H32C 0.9600 .
C33 H33A 0.9600 .
C33 H33B 0.9600 .
C33 H33C 0.9600 .
C34 H34A 0.9600 .
C34 H34B 0.9600 .
C34 H34C 0.9600 .

loop_
_geom_torsion_atom_site_label_1
_geom_torsion_atom_site_label_2
_geom_torsion_atom_site_label_3
_geom_torsion_atom_site_label_4
_geom_torsion
_geom_torsion_site_symmetry_1
_geom_torsion_site_symmetry_4
C9 N1 C2 N20 180.0(2) . .
C9 N1 C2 C3 -0.1(2) . .
N20 C2 C3 C4 1.2(3) . .
N1 C2 C3 C4 -178.8(2) . .
N20 C2 C3 C8 -178.04(18) . .
N1 C2 C3 C8 2.0(2) . .
C8 C3 C4 C5 -0.1(3) . .
C2 C3 C4 C5 -179.2(2) . .
C3 C4 C5 C6 0.4(3) . .
C4 C5 C6 C7 -0.7(4) . .
C5 C6 C7 C8 0.8(3) . .
C4 C3 C8 C7 0.1(3) . .
C2 C3 C8 C7 179.42(19) . .
C4 C3 C8 C9 177.7(2) . .
C2 C3 C8 C9 -3.0(2) . .
C6 C7 C8 C3 -0.5(3) . .
C6 C7 C8 C9 -177.2(2) . .
C2 N1 C9 C10 177.4(2) . 2_667
C2 N1 C9 C8 -1.8(2) . .
C3 C8 C9 N1 3.0(2) . .
C7 C8 C9 N1 -180.0(2) . .
C3 C8 C9 C10 -176.1(2) . 2_667
C7 C8 C9 C10 0.9(4) . 2_667
C9 C10 C11 N12 -2.3(3) 2_667 .
C21 C10 C11 N12 -179.69(17) . .
C9 C10 C11 C19 176.3(2) 2_667 .
C21 C10 C11 C19 -1.0(3) . .
C10 C11 N12 C13 178.89(19) . .
C19 C11 N12 C13 0.0(2) . .
C11 N12 C13 N20 177.4(2) . .
C11 N12 C13 C14 -0.2(2) . .
N20 C13 C14 C15 3.7(4) . .
N12 C13 C14 C15 -178.5(2) . .
N20 C13 C14 C19 -177.50(18) . .
N12 C13 C14 C19 0.3(2) . .
C19 C14 C15 C16 1.7(4) . .
C13 C14 C15 C16 -179.6(2) . .
C14 C15 C16 C17 -2.1(4) . .
C15 C16 C17 C18 2.3(4) . .
C16 C17 C18 C19 -1.9(4) . .
C17 C18 C19 C14 1.4(3) . .
C17 C18 C19 C11 -178.6(2) . .
C15 C14 C19 C18 -1.4(3) . .
C13 C14 C19 C18 179.7(2) . .
C15 C14 C19 C11 178.6(2) . .
C13 C14 C19 C11 -0.3(2) . .
C10 C11 C19 C18 1.4(4) . .
N12 C11 C19 C18 -179.7(3) . .
C10 C11 C19 C14 -178.6(2) . .
N12 C11 C19 C14 0.2(2) . .
N1 C2 N20 C13 2.1(3) . .
C3 C2 N20 C13 -177.85(18) . .
N12 C13 N20 C2 5.6(3) . .
C14 C13 N20 C2 -177.16(19) . .
C11 C10 C21 C26 88.25(17) . .
C9 C10 C21 C26 -89.38(16) 2_667 .
C11 C10 C21 C22 -91.45(16) . .
C9 C10 C21 C22 90.92(17) 2_667 .
C26 C21 C22 C23 0.0 . .
C10 C21 C22 C23 179.70(9) . .
C21 C22 C23 C24 0.0 . .
C21 C22 C23 C31 177.44(11) . .
C22 C23 C24 C25 0.0 . .
C31 C23 C24 C25 -177.35(12) . .
C23 C24 C25 C26 0.0 . .
C23 C24 C25 C27 175.91(10) . .
C22 C21 C26 C25 0.0 . .
C10 C21 C26 C25 -179.70(9) . .
C24 C25 C26 C21 0.0 . .
C27 C25 C26 C21 -175.95(10) . .
C26 C25 C27 C30 -44.6(2) . .
C24 C25 C27 C30 139.43(16) . .
C26 C25 C27 C29 77.09(18) . .
C24 C25 C27 C29 -98.84(18) . .
C26 C25 C27 C28 -164.42(13) . .
C24 C25 C27 C28 19.6(2) . .
C24 C23 C31 C32 -15.1(3) . .
C22 C23 C31 C32 167.5(2) . .
C24 C23 C31 C34 -139.6(2) . .
C22 C23 C31 C34 43.0(3) . .
C24 C23 C31 C33 105.2(2) . .
C22 C23 C31 C33 -72.2(2) . .
